data_7013186
loop_
_publ_author_name
'Kim, Yong-Joo'
'Han, Jin-Taek'
'Kang, Seok'
'Han, Won Seok'
'Lee, Soon W.'

_publ_section_title
;
 Reactivity of di(azido)bis(phosphine) complexes of Ni(ii), Pd(ii) and
 Pt(ii) toward organic isothiocyanates: synthesis, structures, and
 properties of bis(tetrazole-thiolato) and bis(isothiocyanato)
 complexes
;
_journal_issue 17
_journal_name_full 'Dalton Transactions'
_journal_page_first 3357
_journal_paper_doi 10.1039/b305341p
_journal_year 2003
_chemical_formula_sum 'C16 H14 N4 O S'
_chemical_formula_weight 310.37
_chemical_name_systematic
;
?
;
_space_group_IT_number 2
_symmetry_cell_setting triclinic
_symmetry_space_group_name_Hall '-P 1'
_symmetry_space_group_name_H-M 'P -1'
_atom_sites_solution_hydrogens geom
_atom_sites_solution_primary direct
_atom_sites_solution_secondary difmap
_audit_creation_method SHELXL-97
_cell_angle_alpha 91.151(18)
_cell_angle_beta 107.51(2)
_cell_angle_gamma 111.21(2)
_cell_formula_units_Z 2
_cell_length_a 7.956(3)
_cell_length_b 9.962(3)
_cell_length_c 11.165(3)
_cell_measurement_reflns_used 20
_cell_measurement_temperature 295(2)
_cell_measurement_theta_max 12.52
_cell_measurement_theta_min 4.69
_cell_volume 778.4(5)
_computing_cell_refinement 'Siemens XSCANS'
_computing_data_collection 'Siemens XSCANS'
_computing_data_reduction 'Siemens SHELXTL'
_computing_molecular_graphics 'Siemens SHELXTL'
_computing_publication_material 'Siemens SHELXTL'
_computing_structure_refinement 'SHELXL-97 (Sheldrick, 1997)'
_computing_structure_solution 'SHELXS-97 (Sheldrick, 1990)'
_diffrn_ambient_temperature 295(2)
_diffrn_measured_fraction_theta_full 0.980
_diffrn_measured_fraction_theta_max 0.980
_diffrn_measurement_device 'Siemens P4'
_diffrn_measurement_method '\w scans'
_diffrn_radiation_monochromator graphite
_diffrn_radiation_source 'sealed tube'
_diffrn_radiation_type MoK\a
_diffrn_radiation_wavelength 0.71073
_diffrn_reflns_av_R_equivalents 0.0281
_diffrn_reflns_av_sigmaI/netI 0.0715
_diffrn_reflns_limit_h_max 0
_diffrn_reflns_limit_h_min -9
_diffrn_reflns_limit_k_max 11
_diffrn_reflns_limit_k_min -10
_diffrn_reflns_limit_l_max 13
_diffrn_reflns_limit_l_min -12
_diffrn_reflns_number 2905
_diffrn_reflns_theta_full 25.00
_diffrn_reflns_theta_max 25.00
_diffrn_reflns_theta_min 1.93
_diffrn_standards_interval_count 97
_diffrn_standards_number 3
_exptl_absorpt_coefficient_mu 0.215
_exptl_absorpt_correction_T_max 0.8704
_exptl_absorpt_correction_T_min 0.5739
_exptl_absorpt_correction_type empirical
_exptl_crystal_colour 'COLORLESS         '
_exptl_crystal_density_diffrn 1.324
_exptl_crystal_density_method 'not measured'
_exptl_crystal_description 'BLOCK             '
_exptl_crystal_F_000 324
_exptl_crystal_size_max 0.16
_exptl_crystal_size_mid 0.14
_exptl_crystal_size_min 0.12
_refine_diff_density_max 0.649
_refine_diff_density_min -0.424
_refine_diff_density_rms 0.071
_refine_ls_extinction_method none
_refine_ls_goodness_of_fit_ref 1.043
_refine_ls_hydrogen_treatment mixed
_refine_ls_matrix_type full
_refine_ls_number_parameters 199
_refine_ls_number_reflns 2697
_refine_ls_number_restraints 0
_refine_ls_restrained_S_all 1.043
_refine_ls_R_factor_all 0.1703
_refine_ls_R_factor_gt 0.0995
_refine_ls_shift/su_max 0.006
_refine_ls_shift/su_mean 0.001
_refine_ls_structure_factor_coef Fsqd
_refine_ls_weighting_details 'calc w=1/[\s^2^(Fo^2^)+(0.1248P)^2^+1.6783P] where P=(Fo^2^+2Fc^2^)/3'
_refine_ls_weighting_scheme calc
_refine_ls_wR_factor_gt 0.2505
_refine_ls_wR_factor_ref 0.3026
_reflns_number_gt 1440
_reflns_number_total 2697
_reflns_threshold_expression >2sigma(I)
_cod_data_source_file b305341p.txt
_cod_data_source_block 2s-or
_cod_depositor_comments
;
The following automatic conversions were performed:
'_symmetry_cell_setting' value 'Triclinic' changed to 'triclinic'
according to '/home/saulius/struct/CIF-dictionaries/cif_core.dic'
dictionary named 'cif_core.dic' version 2.4.1 from 2010-06-29.

Automatic conversion script
Id: cif_fix_enum 1527 2010-12-29 10:47:43Z saulius 
;
_cod_original_cell_volume 778.5(4)
_cod_original_sg_symbol_H-M 'P-1   '
_cod_database_code 7013186

loop_
_symmetry_equiv_pos_as_xyz
'x, y, z'
'-x, -y, -z'

loop_
_atom_site_label
_atom_site_type_symbol
_atom_site_fract_x
_atom_site_fract_y
_atom_site_fract_z
_atom_site_U_iso_or_equiv
_atom_site_adp_type
_atom_site_occupancy
_atom_site_symmetry_multiplicity
_atom_site_calc_flag
_atom_site_refinement_flags
_atom_site_disorder_assembly
_atom_site_disorder_group
S1 S 0.3719(3) 0.3221(2) 0.4279(2) 0.0816(8) Uani 1 1 d . . .
O1 O 0.0883(8) 0.1282(6) 0.2830(4) 0.0788(18) Uani 1 1 d . . .
N1 N 0.2588(7) 0.4201(5) 0.1964(5) 0.0490(12) Uani 1 1 d . . .
N2 N 0.1868(9) 0.5187(7) 0.1560(7) 0.0752(18) Uani 1 1 d . . .
N3 N 0.1281(9) 0.5521(6) 0.2444(7) 0.0773(18) Uani 1 1 d . . .
N4 N 0.1606(10) 0.4828(8) 0.3408(6) 0.0799(19) Uani 1 1 d . . .
C1 C 0.3388(9) 0.3556(6) 0.1197(6) 0.0487(15) Uani 1 1 d . . .
C2 C 0.5371(8) 0.4101(7) 0.1519(6) 0.0495(15) Uani 1 1 d . . .
C3 C 0.6095(10) 0.3472(8) 0.0790(6) 0.0614(17) Uani 1 1 d . . .
H3 H 0.7408 0.3813 0.0959 0.074 Uiso 1 1 calc R . .
C4 C 0.4918(12) 0.2361(9) -0.0171(7) 0.073(2) Uani 1 1 d . . .
H4 H 0.5447 0.1934 -0.0625 0.088 Uiso 1 1 calc R . .
C5 C 0.2968(11) 0.1857(8) -0.0487(7) 0.0675(19) Uani 1 1 d . . .
H5 H 0.2192 0.1113 -0.1162 0.081 Uiso 1 1 calc R . .
C6 C 0.2154(9) 0.2457(7) 0.0202(6) 0.0576(17) Uani 1 1 d . . .
C7 C 0.6693(9) 0.5339(7) 0.2590(6) 0.0650(19) Uani 1 1 d . . .
H7A H 0.5948 0.5647 0.2985 0.098 Uiso 1 1 calc R . .
H7B H 0.7424 0.6140 0.2256 0.098 Uiso 1 1 calc R . .
H7C H 0.7541 0.5014 0.3206 0.098 Uiso 1 1 calc R . .
C8 C -0.0017(9) 0.1950(8) -0.0164(7) 0.076(2) Uani 1 1 d . . .
H8A H -0.0621 0.1185 -0.0874 0.114 Uiso 1 1 calc R . .
H8B H -0.0386 0.2752 -0.0391 0.114 Uiso 1 1 calc R . .
H8C H -0.0405 0.1596 0.0542 0.114 Uiso 1 1 calc R . .
C9 C 0.2496(11) 0.4067(8) 0.3141(7) 0.071(2) Uani 1 1 d . . .
C10 C 0.1970(14) 0.1381(8) 0.3735(11) 0.087(3) Uani 1 1 d . . .
C11 C 0.2467(11) 0.0401(7) 0.4726(7) 0.0644(18) Uani 1 1 d . . .
C12 C 0.3854(13) 0.0833(9) 0.5886(9) 0.083(2) Uani 1 1 d . . .
H12 H 0.4633 0.1812 0.6155 0.100 Uiso 1 1 calc R . .
C13 C 0.4101(13) -0.0213(10) 0.6676(7) 0.087(3) Uani 1 1 d . . .
H13 H 0.5061 0.0067 0.7463 0.105 Uiso 1 1 calc R . .
C14 C 0.2898(15) -0.1666(10) 0.6267(8) 0.088(3) Uani 1 1 d . . .
H14 H 0.3033 -0.2365 0.6786 0.106 Uiso 1 1 calc R . .
C15 C 0.1534(12) -0.2059(8) 0.5116(8) 0.080(2) Uani 1 1 d . . .
H15 H 0.0742 -0.3035 0.4839 0.096 Uiso 1 1 calc R . .
C16 C 0.1302(11) -0.1043(8) 0.4354(8) 0.076(2) Uani 1 1 d . . .
H16 H 0.0338 -0.1334 0.3568 0.091 Uiso 1 1 calc R . .

loop_
_atom_site_aniso_label
_atom_site_aniso_U_11
_atom_site_aniso_U_22
_atom_site_aniso_U_33
_atom_site_aniso_U_23
_atom_site_aniso_U_13
_atom_site_aniso_U_12
S1 0.0789(14) 0.0592(12) 0.0895(15) 0.0094(10) 0.0159(11) 0.0171(10)
O1 0.083(4) 0.122(5) 0.040(3) 0.034(3) 0.005(2) 0.060(3)
N1 0.045(3) 0.050(3) 0.057(3) 0.015(2) 0.018(2) 0.023(2)
N2 0.088(4) 0.069(4) 0.100(5) 0.041(4) 0.047(4) 0.051(4)
N3 0.067(4) 0.053(4) 0.118(6) 0.013(4) 0.038(4) 0.025(3)
N4 0.092(5) 0.096(5) 0.084(5) 0.027(4) 0.042(4) 0.061(4)
C1 0.053(4) 0.047(3) 0.049(3) 0.015(3) 0.018(3) 0.021(3)
C2 0.047(4) 0.054(4) 0.055(4) 0.018(3) 0.022(3) 0.023(3)
C3 0.058(4) 0.073(5) 0.054(4) 0.012(3) 0.019(3) 0.026(4)
C4 0.084(6) 0.082(5) 0.067(5) 0.005(4) 0.033(4) 0.040(5)
C5 0.079(5) 0.058(4) 0.056(4) 0.002(3) 0.018(4) 0.020(4)
C6 0.057(4) 0.052(4) 0.060(4) 0.019(3) 0.011(3) 0.022(3)
C7 0.051(4) 0.064(4) 0.067(4) -0.001(3) 0.015(3) 0.011(3)
C8 0.055(4) 0.071(5) 0.075(5) 0.007(4) 0.004(4) 0.009(4)
C9 0.089(5) 0.071(5) 0.074(5) 0.028(4) 0.037(4) 0.047(4)
C10 0.097(7) 0.054(4) 0.141(9) 0.019(5) 0.073(7) 0.035(5)
C11 0.074(5) 0.054(4) 0.078(5) 0.022(4) 0.034(4) 0.032(4)
C12 0.100(6) 0.060(5) 0.101(6) 0.007(4) 0.035(5) 0.041(5)
C13 0.094(6) 0.103(7) 0.062(5) -0.006(5) 0.007(4) 0.053(6)
C14 0.133(8) 0.090(6) 0.078(6) 0.035(5) 0.044(6) 0.075(6)
C15 0.097(6) 0.055(4) 0.091(6) 0.022(4) 0.037(5) 0.028(4)
C16 0.076(5) 0.074(5) 0.076(5) 0.025(4) 0.025(4) 0.029(4)

loop_
_atom_type_symbol
_atom_type_description
_atom_type_scat_dispersion_real
_atom_type_scat_dispersion_imag
_atom_type_scat_source
C C 0.0033 0.0016 'International Tables Vol C Tables 4.2.6.8 and 6.1.1.4'
H H 0.0000 0.0000 'International Tables Vol C Tables 4.2.6.8 and 6.1.1.4'
N N 0.0061 0.0033 'International Tables Vol C Tables 4.2.6.8 and 6.1.1.4'
O O 0.0106 0.0060 'International Tables Vol C Tables 4.2.6.8 and 6.1.1.4'
S S 0.1246 0.1234 'International Tables Vol C Tables 4.2.6.8 and 6.1.1.4'

loop_
_geom_angle_atom_site_label_1
_geom_angle_atom_site_label_2
_geom_angle_atom_site_label_3
_geom_angle
_geom_angle_site_symmetry_1
_geom_angle_site_symmetry_3
_geom_angle_publ_flag
C9 S1 C10 96.9(5) . . ?
N2 N1 C9 106.1(5) . . ?
N2 N1 C1 121.5(5) . . ?
C9 N1 C1 132.3(5) . . ?
N3 N2 N1 106.0(6) . . ?
N2 N3 N4 112.5(6) . . ?
C9 N4 N3 105.2(6) . . ?
C6 C1 C2 123.7(6) . . ?
C6 C1 N1 118.9(6) . . ?
C2 C1 N1 117.4(5) . . ?
C3 C2 C1 116.4(6) . . ?
C3 C2 C7 120.8(6) . . ?
C1 C2 C7 122.7(6) . . ?
C4 C3 C2 121.1(7) . . ?
C3 C4 C5 121.6(7) . . ?
C4 C5 C6 120.0(7) . . ?
C1 C6 C5 117.1(6) . . ?
C1 C6 C8 122.0(6) . . ?
C5 C6 C8 120.9(6) . . ?
N4 C9 N1 110.0(6) . . ?
N4 C9 S1 123.3(6) . . ?
N1 C9 S1 126.0(5) . . ?
O1 C10 C11 138.6(8) . . ?
O1 C10 S1 112.5(7) . . ?
C11 C10 S1 108.8(7) . . ?
C12 C11 C16 119.5(7) . . ?
C12 C11 C10 127.2(7) . . ?
C16 C11 C10 113.3(7) . . ?
C11 C12 C13 119.6(8) . . ?
C14 C13 C12 119.3(8) . . ?
C15 C14 C13 119.8(8) . . ?
C14 C15 C16 120.7(8) . . ?
C15 C16 C11 121.1(8) . . ?

loop_
_geom_bond_atom_site_label_1
_geom_bond_atom_site_label_2
_geom_bond_distance
_geom_bond_site_symmetry_2
_geom_bond_publ_flag
S1 C9 1.779(7) . ?
S1 C10 1.807(9) . ?
O1 C10 1.090(11) . ?
N1 N2 1.329(7) . ?
N1 C9 1.345(8) . ?
N1 C1 1.467(7) . ?
N2 N3 1.297(8) . ?
N3 N4 1.301(9) . ?
N4 C9 1.293(9) . ?
C1 C6 1.384(9) . ?
C1 C2 1.394(8) . ?
C2 C3 1.382(9) . ?
C2 C7 1.518(9) . ?
C3 C4 1.360(10) . ?
C4 C5 1.372(10) . ?
C5 C6 1.389(9) . ?
C6 C8 1.530(9) . ?
C10 C11 1.546(12) . ?
C11 C12 1.362(11) . ?
C11 C16 1.372(10) . ?
C12 C13 1.407(11) . ?
C13 C14 1.389(12) . ?
C14 C15 1.347(12) . ?
C15 C16 1.364(10) . ?

loop_
_cod_related_entry_id
_cod_related_entry_database
_cod_related_entry_code
1 ChemSpider 4418401
